data_2243057
loop_
_publ_author_name
'Mertens, R. Tyler'
'Parkin, Sean R.'
'Awuah, Samuel G.'

_publ_section_title
;
 Synthesis and crystal structure of
 1,3-bis(4-hydroxyphenyl)-1<i>H</i>-imidazol-3-ium chloride
;
_journal_coeditor_code SU5504
_journal_issue 9
_journal_name_full 'Acta Crystallographica Section E'
_journal_page_first 1311
_journal_page_last 1315
_journal_paper_doi 10.1107/S2056989019011058
_journal_volume 75
_journal_year 2019
_chemical_formula_iupac 'C15 H13 N2 O2 +, Cl -'
_chemical_formula_moiety 'C15 H13 N2 O2 +, Cl -'
_chemical_formula_sum 'C15 H13 Cl N2 O2'
_chemical_formula_weight 288.72
_chemical_name_systematic
;
1,3-Bis(4-hydroxyphenyl)-1<i>H</i>-imidazol-3-ium chloride
;
_space_group_crystal_system monoclinic
_space_group_IT_number 14
_space_group_name_Hall '-P 2yn'
_space_group_name_H-M_alt 'P 1 21/n 1'
_symmetry_space_group_name_Hall '-P 2yn'
_symmetry_space_group_name_H-M 'P 1 21/n 1'
_atom_sites_solution_hydrogens mixed
_atom_sites_solution_primary direct
_atom_sites_solution_secondary difmap
_audit_creation_method SHELXL-2018/3
_cell_angle_alpha 90
_cell_angle_beta 100.105(3)
_cell_angle_gamma 90
_cell_formula_units_Z 4
_cell_length_a 8.1752(6)
_cell_length_b 13.2684(8)
_cell_length_c 12.7391(10)
_cell_measurement_reflns_used 1847
_cell_measurement_temperature 90.0(2)
_cell_measurement_theta_max 25.10
_cell_measurement_theta_min 3.16
_cell_volume 1360.40(17)
_computing_cell_refinement
;
<i>APEX3</i> (Bruker, 2016)
;
_computing_data_collection
;
<i>APEX3</i> (Bruker, 2016)
;
_computing_data_reduction
;
<i>APEX3</i> (Bruker, 2016)
;
_computing_molecular_graphics
;
<i>XP</i> in <i>SHELXTL</i> (Sheldrick, 2008)
;
_computing_publication_material
;
<i>SHELXL2018</i> (Sheldrick, 2015b) and <i>CIFFIX</i> (Parkin,
2013)
;
_computing_structure_refinement
;
<i>SHELXL2018</i> (Sheldrick, 2015b)
;
_computing_structure_solution
;
<i>SHELXT</i> (Sheldrick, 2015a)
;
_diffrn_ambient_temperature 90.0(2)
_diffrn_detector_area_resol_mean 7.41
_diffrn_measured_fraction_theta_full 1.000
_diffrn_measured_fraction_theta_max 0.999
_diffrn_measurement_device_type 'Bruker D8 Venture dual source'
_diffrn_measurement_method '\f and \w scans'
_diffrn_radiation_type MoK\a
_diffrn_radiation_wavelength 0.71073
_diffrn_reflns_av_R_equivalents 0.1032
_diffrn_reflns_av_unetI/netI 0.0977
_diffrn_reflns_limit_h_max 10
_diffrn_reflns_limit_h_min -10
_diffrn_reflns_limit_k_max 17
_diffrn_reflns_limit_k_min -12
_diffrn_reflns_limit_l_max 16
_diffrn_reflns_limit_l_min -16
_diffrn_reflns_number 14925
_diffrn_reflns_theta_full 25.242
_diffrn_reflns_theta_max 27.476
_diffrn_reflns_theta_min 2.235
_diffrn_source microsource
_exptl_absorpt_coefficient_mu 0.283
_exptl_absorpt_correction_T_max 0.928
_exptl_absorpt_correction_T_min 0.821
_exptl_absorpt_correction_type multi-scan
_exptl_absorpt_process_details
;
(<i>SADABS</i>; Krause <i>et al.</i>, 2015)
;
_exptl_crystal_colour 'pale yellow'
_exptl_crystal_density_diffrn 1.410
_exptl_crystal_description needle
_exptl_crystal_F_000 600
_exptl_crystal_size_max 0.240
_exptl_crystal_size_mid 0.030
_exptl_crystal_size_min 0.030
_refine_diff_density_max 0.338
_refine_diff_density_min -0.321
_refine_ls_extinction_method none
_refine_ls_goodness_of_fit_ref 1.008
_refine_ls_hydrogen_treatment mixed
_refine_ls_matrix_type full
_refine_ls_number_parameters 187
_refine_ls_number_reflns 3109
_refine_ls_number_restraints 0
_refine_ls_restrained_S_all 1.008
_refine_ls_R_factor_all 0.1135
_refine_ls_R_factor_gt 0.0489
_refine_ls_shift/su_max 0.000
_refine_ls_shift/su_mean 0.000
_refine_ls_structure_factor_coef Fsqd
_refine_ls_weighting_details 'w=1/[\s^2^(Fo^2^)+0.9975P] where P=(Fo^2^+2Fc^2^)/3'
_refine_ls_weighting_scheme calc
_refine_ls_wR_factor_gt 0.0658
_refine_ls_wR_factor_ref 0.0833
_reflns_number_gt 1869
_reflns_number_total 3109
_reflns_threshold_expression 'I > 2\s(I)'
_cod_data_source_file su5504sup1.cif
_cod_data_source_block I
_cod_database_code 2243057
_shelx_space_group_comment
;
The symmetry employed for this shelxl refinement is uniquely defined
by the following loop, which should always be used as a source of
symmetry information in preference to the above space-group names.
They are only intended as comments.
;
_shelx_estimated_absorpt_t_min 0.935
_shelx_estimated_absorpt_t_max 0.992

loop_
_space_group_symop_operation_xyz
'x, y, z'
'-x+1/2, y+1/2, -z+1/2'
'-x, -y, -z'
'x-1/2, -y-1/2, z-1/2'

loop_
_atom_site_type_symbol
_atom_site_label
_atom_site_fract_x
_atom_site_fract_y
_atom_site_fract_z
_atom_site_U_iso_or_equiv
_atom_site_adp_type
_atom_site_calc_flag
_atom_site_occupancy
Cl Cl1 0.02919(8) 0.26975(5) 0.32981(6) 0.02188(17) Uani d 1
N N1 0.1115(3) 0.61456(15) 0.38285(18) 0.0172(5) Uani d 1
N N2 -0.0616(3) 0.59391(15) 0.23466(18) 0.0177(5) Uani d 1
O O1 0.6632(2) 0.62630(14) 0.70648(16) 0.0267(5) Uani d 1
H H1O 0.754(4) 0.658(2) 0.685(2) 0.040 Uiso d 1
O O2 -0.3960(2) 0.45255(13) -0.15434(15) 0.0246(5) Uani d 1
H H2O -0.407(3) 0.386(2) -0.155(2) 0.037 Uiso d 1
C C1 0.0899(3) 0.56926(18) 0.2872(2) 0.0196(6) Uani d 1
H H1 0.168035 0.527175 0.261384 0.023 Uiso calc 1
C C2 -0.0294(3) 0.66978(18) 0.3909(2) 0.0201(6) Uani d 1
H H2 -0.047100 0.709198 0.450155 0.024 Uiso calc 1
C C3 -0.1369(3) 0.65700(19) 0.2986(2) 0.0209(6) Uani d 1
H H3 -0.244440 0.685964 0.280713 0.025 Uiso calc 1
C C4 0.2593(3) 0.61151(18) 0.4634(2) 0.0170(6) Uani d 1
C C5 0.4107(3) 0.64043(18) 0.4386(2) 0.0187(6) Uani d 1
H H5 0.420025 0.657846 0.367563 0.022 Uiso calc 1
C C6 0.5480(3) 0.64350(17) 0.5191(2) 0.0187(6) Uani d 1
H H6 0.653195 0.661931 0.503157 0.022 Uiso calc 1
C C7 0.5329(3) 0.61976(18) 0.6233(2) 0.0195(6) Uani d 1
C C8 0.3809(3) 0.58845(18) 0.6463(2) 0.0199(6) Uani d 1
H H8 0.371354 0.570419 0.717145 0.024 Uiso calc 1
C C9 0.2436(3) 0.58362(18) 0.5658(2) 0.0204(6) Uani d 1
H H9 0.139637 0.561368 0.580702 0.024 Uiso calc 1
C C10 -0.1400(3) 0.55635(18) 0.1320(2) 0.0173(6) Uani d 1
C C11 -0.1393(3) 0.45368(19) 0.1120(2) 0.0222(7) Uani d 1
H H11 -0.082486 0.408543 0.163846 0.027 Uiso calc 1
C C12 -0.2225(3) 0.41836(19) 0.0158(2) 0.0231(7) Uani d 1
H H12 -0.221456 0.348340 0.000365 0.028 Uiso calc 1
C C13 -0.3082(3) 0.48456(19) -0.0591(2) 0.0186(6) Uani d 1
C C14 -0.3043(3) 0.58696(19) -0.0383(2) 0.0204(6) Uani d 1
H H14 -0.359489 0.632414 -0.090377 0.025 Uiso calc 1
C C15 -0.2207(3) 0.62337(19) 0.0576(2) 0.0201(6) Uani d 1
H H15 -0.218569 0.693606 0.072208 0.024 Uiso calc 1

loop_
_atom_site_aniso_label
_atom_site_aniso_U_11
_atom_site_aniso_U_22
_atom_site_aniso_U_33
_atom_site_aniso_U_12
_atom_site_aniso_U_13
_atom_site_aniso_U_23
Cl1 0.0211(3) 0.0216(3) 0.0222(4) 0.0002(3) 0.0016(3) 0.0014(3)
N1 0.0161(12) 0.0175(11) 0.0171(13) 0.0012(9) 0.0003(10) -0.0010(10)
N2 0.0184(13) 0.0184(11) 0.0155(13) 0.0004(9) 0.0008(10) -0.0011(9)
O1 0.0184(11) 0.0370(12) 0.0223(12) -0.0078(9) -0.0031(9) 0.0074(9)
O2 0.0334(12) 0.0194(10) 0.0176(12) -0.0022(9) -0.0044(10) -0.0014(9)
C1 0.0202(15) 0.0199(14) 0.0180(17) 0.0023(11) 0.0015(13) 0.0003(12)
C2 0.0191(15) 0.0226(14) 0.0197(17) 0.0058(11) 0.0062(13) -0.0025(12)
C3 0.0180(15) 0.0222(14) 0.0222(17) 0.0054(12) 0.0028(13) -0.0001(12)
C4 0.0156(14) 0.0183(13) 0.0160(16) -0.0002(11) 0.0000(12) -0.0012(12)
C5 0.0222(16) 0.0182(14) 0.0158(16) 0.0015(11) 0.0035(13) -0.0006(11)
C6 0.0182(15) 0.0181(14) 0.0198(16) -0.0012(11) 0.0035(13) 0.0017(12)
C7 0.0200(15) 0.0185(13) 0.0179(16) 0.0007(11) -0.0021(13) 0.0016(12)
C8 0.0228(16) 0.0238(15) 0.0135(16) -0.0018(12) 0.0041(13) 0.0053(12)
C9 0.0189(15) 0.0188(14) 0.0229(18) -0.0018(11) 0.0022(13) 0.0006(12)
C10 0.0161(15) 0.0196(14) 0.0155(16) -0.0014(11) 0.0005(12) -0.0026(12)
C11 0.0227(16) 0.0187(14) 0.0233(17) 0.0040(12) -0.0015(13) 0.0030(12)
C12 0.0280(17) 0.0178(14) 0.0225(18) -0.0012(12) 0.0015(14) 0.0001(12)
C13 0.0182(15) 0.0238(14) 0.0138(16) -0.0031(11) 0.0026(12) -0.0021(12)
C14 0.0258(16) 0.0188(14) 0.0163(16) 0.0027(12) 0.0027(13) 0.0022(12)
C15 0.0235(16) 0.0177(14) 0.0185(16) 0.0000(11) 0.0017(13) -0.0010(12)

loop_
_atom_type_symbol
_atom_type_description
_atom_type_scat_dispersion_real
_atom_type_scat_dispersion_imag
_atom_type_scat_source
C C 0.0033 0.0016 'International Tables Vol C Tables 4.2.6.8 and 6.1.1.4'
H H 0.0000 0.0000 'International Tables Vol C Tables 4.2.6.8 and 6.1.1.4'
N N 0.0061 0.0033 'International Tables Vol C Tables 4.2.6.8 and 6.1.1.4'
O O 0.0106 0.0060 'International Tables Vol C Tables 4.2.6.8 and 6.1.1.4'
Cl Cl 0.1484 0.1585 'International Tables Vol C Tables 4.2.6.8 and 6.1.1.4'

loop_
_geom_angle_atom_site_label_1
_geom_angle_atom_site_label_2
_geom_angle_atom_site_label_3
_geom_angle
C1 N1 C2 109.0(2)
C1 N1 C4 126.4(2)
C2 N1 C4 124.5(2)
C1 N2 C3 108.7(2)
C1 N2 C10 126.4(2)
C3 N2 C10 124.7(2)
C7 O1 H1O 110.7(19)
C13 O2 H2O 111.0(19)
N2 C1 N1 107.9(2)
N2 C1 H1 126.1
N1 C1 H1 126.1
C3 C2 N1 107.0(2)
C3 C2 H2 126.5
N1 C2 H2 126.5
C2 C3 N2 107.4(2)
C2 C3 H3 126.3
N2 C3 H3 126.3
C9 C4 C5 121.6(3)
C9 C4 N1 118.3(2)
C5 C4 N1 120.1(2)
C6 C5 C4 118.8(3)
C6 C5 H5 120.6
C4 C5 H5 120.6
C5 C6 C7 120.4(3)
C5 C6 H6 119.8
C7 C6 H6 119.8
O1 C7 C8 117.4(3)
O1 C7 C6 122.6(2)
C8 C7 C6 120.1(3)
C9 C8 C7 119.8(3)
C9 C8 H8 120.1
C7 C8 H8 120.1
C8 C9 C4 119.3(3)
C8 C9 H9 120.3
C4 C9 H9 120.3
C15 C10 C11 121.6(3)
C15 C10 N2 118.9(2)
C11 C10 N2 119.4(2)
C12 C11 C10 118.7(2)
C12 C11 H11 120.6
C10 C11 H11 120.6
C11 C12 C13 120.4(2)
C11 C12 H12 119.8
C13 C12 H12 119.8
O2 C13 C14 117.9(2)
O2 C13 C12 122.4(2)
C14 C13 C12 119.7(3)
C15 C14 C13 120.4(2)
C15 C14 H14 119.8
C13 C14 H14 119.8
C14 C15 C10 119.1(2)
C14 C15 H15 120.5
C10 C15 H15 120.5

loop_
_geom_bond_atom_site_label_1
_geom_bond_atom_site_label_2
_geom_bond_distance
N1 C1 1.342(3)
N1 C2 1.384(3)
N1 C4 1.442(3)
N2 C1 1.341(3)
N2 C3 1.385(3)
N2 C10 1.441(3)
O1 C7 1.366(3)
O1 H1O 0.93(3)
O2 C13 1.364(3)
O2 H2O 0.89(3)
C1 H1 0.9500
C2 C3 1.350(4)
C2 H2 0.9500
C3 H3 0.9500
C4 C9 1.383(4)
C4 C5 1.384(3)
C5 C6 1.381(4)
C5 H5 0.9500
C6 C7 1.391(4)
C6 H6 0.9500
C7 C8 1.389(3)
C8 C9 1.382(3)
C8 H8 0.9500
C9 H9 0.9500
C10 C15 1.380(3)
C10 C11 1.386(3)
C11 C12 1.376(4)
C11 H11 0.9500
C12 C13 1.393(4)
C12 H12 0.9500
C13 C14 1.384(3)
C14 C15 1.378(4)
C14 H14 0.9500
C15 H15 0.9500

loop_
_geom_hbond_atom_site_label_D
_geom_hbond_atom_site_label_H
_geom_hbond_atom_site_label_A
_geom_hbond_site_symmetry_A
_geom_hbond_distance_DH
_geom_hbond_distance_HA
_geom_hbond_distance_DA
_geom_hbond_angle_DHA
_geom_hbond_publ_flag
O1 H1O Cl1 3_666 0.93(3) 2.06(3) 2.975(2) 169(3) yes
O2 H2O Cl1 4_565 0.89(3) 2.13(3) 3.0118(19) 171(3) yes
C1 H1 O1 3_666 0.95 2.45 3.280(3) 145 yes
C1 H1 O2 3_565 0.95 2.51 3.271(3) 137 yes
C2 H2 Cl1 3_566 0.95 2.80 3.647(3) 150 yes
C3 H3 Cl1 2_455 0.95 2.74 3.655(3) 163 yes

loop_
_geom_torsion_atom_site_label_1
_geom_torsion_atom_site_label_2
_geom_torsion_atom_site_label_3
_geom_torsion_atom_site_label_4
_geom_torsion
C3 N2 C1 N1 0.4(3)
C10 N2 C1 N1 -175.5(2)
C2 N1 C1 N2 -0.3(3)
C4 N1 C1 N2 -177.5(2)
C1 N1 C2 C3 0.1(3)
C4 N1 C2 C3 177.3(2)
N1 C2 C3 N2 0.2(3)
C1 N2 C3 C2 -0.4(3)
C10 N2 C3 C2 175.7(2)
C1 N1 C4 C9 -127.9(3)
C2 N1 C4 C9 55.3(3)
C1 N1 C4 C5 55.0(4)
C2 N1 C4 C5 -121.8(3)
C9 C4 C5 C6 -1.5(4)
N1 C4 C5 C6 175.5(2)
C4 C5 C6 C7 -1.2(4)
C5 C6 C7 O1 -176.8(2)
C5 C6 C7 C8 2.8(4)
O1 C7 C8 C9 177.9(2)
C6 C7 C8 C9 -1.8(4)
C7 C8 C9 C4 -0.9(4)
C5 C4 C9 C8 2.6(4)
N1 C4 C9 C8 -174.5(2)
C1 N2 C10 C15 -135.4(3)
C3 N2 C10 C15 49.3(4)
C1 N2 C10 C11 47.6(4)
C3 N2 C10 C11 -127.8(3)
C15 C10 C11 C12 -0.5(4)
N2 C10 C11 C12 176.5(3)
C10 C11 C12 C13 -1.2(4)
C11 C12 C13 O2 -178.2(3)
C11 C12 C13 C14 2.5(4)
O2 C13 C14 C15 178.5(3)
C12 C13 C14 C15 -2.2(4)
C13 C14 C15 C10 0.5(4)
C11 C10 C15 C14 0.9(4)
N2 C10 C15 C14 -176.1(2)

_cod_database_fobs_code 2243057
